data_7003691
loop_
_publ_author_name
'Bourget-Merle, Laurence'
'Hitchcock, Peter B.'
'Lappert, Michael F.'
'Merle, Philippe G.'

_publ_section_title
;
 Synthesis and structures of crystalline Li, Al and Sn(ii) 1-azaallyls
 and \b-diketiminates derived from [Li{\m,\h3-N(SiMe3)C(Ad)C(H)SiMe3}]2
 (Ad = 1-adamantyl)
;
_journal_issue 26
_journal_name_full 'Dalton Transactions'
_journal_page_first 3493
_journal_page_last 3501
_journal_paper_doi 10.1039/b718728a
_journal_year 2008
_chemical_compound_source 'synthesis as described'
_chemical_formula_moiety 'C52 H82 Li2 N4 Si4, C6 H14'
_chemical_formula_sum 'C58 H96 Li2 N4 Si4'
_chemical_formula_weight 975.63
_chemical_name_common jul1200
_chemical_name_systematic
;
?
;
_space_group_IT_number 2
_symmetry_cell_setting triclinic
_symmetry_Int_Tables_number 2
_symmetry_space_group_name_Hall '-P 1'
_symmetry_space_group_name_H-M 'P -1'
_atom_sites_solution_hydrogens geom
_atom_sites_solution_primary direct
_atom_sites_solution_secondary difmap
_audit_conform_dict_location ftp://ftp.iucr.org/cifdics/cif_core.dic
_audit_conform_dict_name cif_core.dic
_audit_conform_dict_version 2.1
_audit_creation_date 2000-07-12T15:10:06-00:00
_audit_creation_method 'WinGX routine CIF_UPDATE'
_cell_angle_alpha 70.084(3)
_cell_angle_beta 87.413(4)
_cell_angle_gamma 74.873(4)
_cell_formula_units_Z 1
_cell_length_a 10.5486(5)
_cell_length_b 11.7160(5)
_cell_length_c 13.3180(7)
_cell_measurement_reflns_used 7988
_cell_measurement_temperature 173(2)
_cell_measurement_theta_max 22.986
_cell_measurement_theta_min 3.705
_cell_measurement_wavelength 0.71073
_cell_volume 1492.14(13)
_computing_cell_refinement 'HKL Scalepack (Otwinowski & Minor 1997)'
_computing_data_reduction 'HKL Denzo and Scalepack (Otwinowski & Minor 1997)'
_computing_molecular_graphics 'Ortep-3 for Windows (Farrugia, 1997)'
_computing_publication_material 'WinGX publication routines (Farrugia, 1999)'
_computing_structure_refinement 'SHELXL-97 (Sheldrick, 1997)'
_computing_structure_solution 'SHELXS-97 (Sheldrick, 1997)'
_diffrn_ambient_temperature 173(2)
_diffrn_measured_fraction_theta_full 0.992
_diffrn_measured_fraction_theta_max 0.992
_diffrn_measurement_device KappaCCD
_diffrn_measurement_method CCD
_diffrn_radiation_monochromator graphite
_diffrn_radiation_probe x-ray
_diffrn_radiation_type MoK\a
_diffrn_radiation_wavelength 0.71073
_diffrn_reflns_av_R_equivalents 0.0467
_diffrn_reflns_av_unetI/netI 0.0534
_diffrn_reflns_limit_h_max 11
_diffrn_reflns_limit_h_min -11
_diffrn_reflns_limit_k_max 12
_diffrn_reflns_limit_k_min -12
_diffrn_reflns_limit_l_max 14
_diffrn_reflns_limit_l_min -14
_diffrn_reflns_number 11231
_diffrn_reflns_theta_full 23.01
_diffrn_reflns_theta_max 23.01
_diffrn_reflns_theta_min 3.74
_exptl_absorpt_coefficient_mu 0.137
_exptl_absorpt_correction_type none
_exptl_crystal_colour colourless
_exptl_crystal_density_diffrn 1.086
_exptl_crystal_density_method 'not measured'
_exptl_crystal_description prism
_exptl_crystal_F_000 534
_exptl_crystal_size_max 0.1
_exptl_crystal_size_mid 0.1
_exptl_crystal_size_min 0.1
_refine_diff_density_max 0.671
_refine_diff_density_min -0.419
_refine_diff_density_rms 0.057
_refine_ls_extinction_method none
_refine_ls_goodness_of_fit_ref 0.866
_refine_ls_hydrogen_treatment constr
_refine_ls_matrix_type full
_refine_ls_number_parameters 290
_refine_ls_number_reflns 4109
_refine_ls_number_restraints 5
_refine_ls_restrained_S_all 0.868
_refine_ls_R_factor_all 0.0708
_refine_ls_R_factor_gt 0.0568
_refine_ls_shift/su_max 0
_refine_ls_shift/su_mean 0
_refine_ls_structure_factor_coef Fsqd
_refine_ls_weighting_details 'calc w=1/[\s^2^(Fo^2^)+(0.1303P)^2^+2.0918P] where P=(Fo^2^+2Fc^2^)/3'
_refine_ls_weighting_scheme calc
_refine_ls_wR_factor_gt 0.1687
_refine_ls_wR_factor_ref 0.1843
_reflns_number_gt 3348
_reflns_number_total 4109
_reflns_threshold_expression >2sigma(I)
_cod_data_source_file b718728a.txt
_cod_data_source_block (3)-jul1200
_cod_original_cell_volume 1492.14(12)
_cod_original_sg_symbol_H-M P-1
_cod_database_code 7003691

loop_
_symmetry_equiv_pos_as_xyz
'x, y, z'
'-x, -y, -z'

loop_
_atom_site_label
_atom_site_type_symbol
_atom_site_fract_x
_atom_site_fract_y
_atom_site_fract_z
_atom_site_U_iso_or_equiv
_atom_site_adp_type
_atom_site_occupancy
_atom_site_symmetry_multiplicity
_atom_site_calc_flag
_atom_site_refinement_flags
_atom_site_disorder_assembly
_atom_site_disorder_group
Li Li 0.0947(5) 0.3962(5) 0.0206(4) 0.0322(12) Uani 1 1 d . . .
Si1 Si 0.32223(9) 0.12274(8) 0.12430(7) 0.0324(3) Uani 1 1 d . . .
Si2 Si 0.20808(9) 0.60569(8) 0.00728(7) 0.0309(3) Uani 1 1 d . . .
N1 N 0.2050(2) 0.2532(2) 0.1387(2) 0.0302(6) Uani 1 1 d . . .
N2 N 0.0860(2) 0.5413(2) 0.07161(19) 0.0267(6) Uani 1 1 d . . .
C1 C 0.1668(3) 0.2675(3) 0.2291(2) 0.0296(7) Uani 1 1 d . . .
C2 C 0.0917(3) 0.3817(3) 0.2456(2) 0.0318(7) Uani 1 1 d . . .
H2 H 0.0552 0.3695 0.3138 0.038 Uiso 1 1 calc R . .
C3 C 0.0645(3) 0.5051(3) 0.1784(2) 0.0255(7) Uani 1 1 d . . .
C4 C 0.1970(3) 0.1586(3) 0.3335(2) 0.0308(7) Uani 1 1 d . . .
C5 C 0.2831(4) 0.1526(3) 0.4118(3) 0.0393(8) Uani 1 1 d . . .
H5 H 0.3238 0.2191 0.4006 0.047 Uiso 1 1 calc R . .
C6 C 0.3107(4) 0.0508(3) 0.5062(3) 0.0446(9) Uani 1 1 d . . .
H6 H 0.3729 0.0467 0.5576 0.053 Uiso 1 1 calc R . .
C7 C 0.2489(4) -0.0447(3) 0.5268(3) 0.0485(10) Uani 1 1 d . . .
C8 C 0.1609(4) -0.0378(3) 0.4494(3) 0.0492(10) Uani 1 1 d . . .
H8 H 0.117 -0.1023 0.4623 0.059 Uiso 1 1 calc R . .
C9 C 0.1361(4) 0.0621(3) 0.3534(3) 0.0413(8) Uani 1 1 d . . .
H9 H 0.0767 0.0644 0.3008 0.05 Uiso 1 1 calc R . .
C10 C 0.2743(6) -0.1535(4) 0.6321(3) 0.0782(15) Uani 1 1 d . . .
H10A H 0.3679 -0.198 0.6411 0.117 Uiso 0.5 1 calc PR . .
H10B H 0.2221 -0.2115 0.6322 0.117 Uiso 0.5 1 calc PR . .
H10C H 0.2494 -0.1212 0.6911 0.117 Uiso 0.5 1 calc PR . .
H10D H 0.1917 -0.1558 0.6685 0.117 Uiso 0.5 1 calc PR . .
H10E H 0.3375 -0.1424 0.6774 0.117 Uiso 0.5 1 calc PR . .
H10F H 0.3102 -0.2326 0.6185 0.117 Uiso 0.5 1 calc PR . .
C11 C 0.0027(3) 0.6079(3) 0.2287(2) 0.0274(7) Uani 1 1 d . . .
C12 C -0.0620(3) 0.5588(3) 0.3358(3) 0.0325(7) Uani 1 1 d . . .
H12A H -0.1317 0.5211 0.3249 0.039 Uiso 1 1 calc R . .
H12B H 0.0048 0.4924 0.3885 0.039 Uiso 1 1 calc R . .
C13 C -0.1220(3) 0.6656(3) 0.3799(3) 0.0364(8) Uani 1 1 d . . .
H13 H -0.1641 0.6313 0.4485 0.044 Uiso 1 1 calc R . .
C14 C -0.2257(4) 0.7685(3) 0.2997(3) 0.0429(9) Uani 1 1 d . . .
H14A H -0.2645 0.8369 0.3284 0.051 Uiso 1 1 calc R . .
H14B H -0.2969 0.7335 0.287 0.051 Uiso 1 1 calc R . .
C15 C -0.1611(3) 0.8203(3) 0.1947(3) 0.0392(8) Uani 1 1 d . . .
H15 H -0.2287 0.8876 0.1418 0.047 Uiso 1 1 calc R . .
C16 C -0.1028(3) 0.7139(3) 0.1506(3) 0.0334(8) Uani 1 1 d . . .
H16A H -0.0633 0.7479 0.0815 0.04 Uiso 1 1 calc R . .
H16B H -0.1739 0.6791 0.1372 0.04 Uiso 1 1 calc R . .
C17 C 0.1103(3) 0.6654(3) 0.2511(3) 0.0327(8) Uani 1 1 d . . .
H17A H 0.1776 0.599 0.3033 0.039 Uiso 1 1 calc R . .
H17B H 0.154 0.6985 0.1841 0.039 Uiso 1 1 calc R . .
C18 C 0.0518(3) 0.7715(3) 0.2952(3) 0.0365(8) Uani 1 1 d . . .
H18 H 0.1231 0.8074 0.3083 0.044 Uiso 1 1 calc R . .
C19 C -0.0137(3) 0.7203(3) 0.4008(3) 0.0382(8) Uani 1 1 d . . .
H19A H 0.0525 0.6542 0.4542 0.046 Uiso 1 1 calc R . .
H19B H -0.0515 0.7889 0.4295 0.046 Uiso 1 1 calc R . .
C20 C -0.0522(4) 0.8751(3) 0.2141(3) 0.0426(9) Uani 1 1 d . . .
H20A H -0.0896 0.9445 0.242 0.051 Uiso 1 1 calc R . .
H20B H -0.0111 0.9095 0.146 0.051 Uiso 1 1 calc R . .
C21 C 0.4496(4) 0.0343(4) 0.2352(3) 0.0558(11) Uani 1 1 d . . .
H21A H 0.4076 -0.0051 0.3004 0.084 Uiso 1 1 calc R . .
H21B H 0.494 0.0922 0.2478 0.084 Uiso 1 1 calc R . .
H21C H 0.514 -0.031 0.2158 0.084 Uiso 1 1 calc R . .
C22 C 0.4177(3) 0.1856(3) 0.0058(3) 0.0431(9) Uani 1 1 d . . .
H22A H 0.4845 0.1158 -0.0056 0.065 Uiso 1 1 calc R . .
H22B H 0.4608 0.2444 0.0186 0.065 Uiso 1 1 calc R . .
H22C H 0.358 0.2294 -0.0578 0.065 Uiso 1 1 calc R . .
C23 C 0.2394(4) 0.0100(3) 0.1027(3) 0.0419(9) Uani 1 1 d . . .
H23A H 0.3045 -0.0554 0.0841 0.063 Uiso 1 1 calc R . .
H23B H 0.1721 0.055 0.0444 0.063 Uiso 1 1 calc R . .
H23C H 0.198 -0.0288 0.1684 0.063 Uiso 1 1 calc R . .
C24 C 0.2419(4) 0.5579(3) -0.1140(3) 0.0400(8) Uani 1 1 d . . .
H24A H 0.3129 0.5917 -0.1523 0.06 Uiso 1 1 calc R . .
H24B H 0.1623 0.5911 -0.1611 0.06 Uiso 1 1 calc R . .
H24C H 0.2681 0.4659 -0.0921 0.06 Uiso 1 1 calc R . .
C25 C 0.1675(4) 0.7818(3) -0.0477(3) 0.0486(10) Uani 1 1 d . . .
H25A H 0.1541 0.815 0.0114 0.073 Uiso 1 1 calc R . .
H25B H 0.0871 0.8143 -0.0937 0.073 Uiso 1 1 calc R . .
H25C H 0.2402 0.8081 -0.0895 0.073 Uiso 1 1 calc R . .
C26 C 0.3622(4) 0.5418(4) 0.0947(3) 0.0495(10) Uani 1 1 d . . .
H26A H 0.435 0.5674 0.0527 0.074 Uiso 1 1 calc R . .
H26B H 0.3824 0.4497 0.1232 0.074 Uiso 1 1 calc R . .
H26C H 0.3499 0.5746 0.154 0.074 Uiso 1 1 calc R . .
C1S C 0.5 0.5 0.5 0.270(5) Uiso 1 2 d SD . .
C2S C 0.451(3) 0.6477(10) 0.4476(13) 0.270(5) Uiso 0.5 1 d PD . .
C3S C 0.4429(17) 0.6666(14) 0.3277(9) 0.270(5) Uiso 1 1 d D . .
C4S C 0.486(3) 0.484(2) 0.6204(8) 0.270(5) Uiso 0.5 1 d PD . .

loop_
_atom_site_aniso_label
_atom_site_aniso_U_11
_atom_site_aniso_U_22
_atom_site_aniso_U_33
_atom_site_aniso_U_23
_atom_site_aniso_U_13
_atom_site_aniso_U_12
Li 0.031(3) 0.026(3) 0.033(3) -0.009(2) -0.004(2) 0.001(2)
Si1 0.0332(5) 0.0257(5) 0.0325(5) -0.0096(4) -0.0028(4) 0.0023(4)
Si2 0.0340(5) 0.0299(5) 0.0280(5) -0.0080(4) 0.0033(4) -0.0096(4)
N1 0.0318(15) 0.0241(14) 0.0291(15) -0.0071(11) -0.0019(11) -0.0002(11)
N2 0.0296(14) 0.0239(13) 0.0235(14) -0.0053(11) 0.0000(11) -0.0052(11)
C1 0.0302(17) 0.0245(17) 0.0294(18) -0.0073(13) -0.0040(13) -0.0012(13)
C2 0.0385(18) 0.0250(17) 0.0260(17) -0.0061(14) 0.0022(14) -0.0017(14)
C3 0.0233(15) 0.0243(16) 0.0263(17) -0.0070(13) -0.0020(12) -0.0033(12)
C4 0.0367(18) 0.0214(16) 0.0292(17) -0.0096(13) -0.0002(14) 0.0025(13)
C5 0.050(2) 0.0297(18) 0.0343(19) -0.0132(15) -0.0049(16) -0.0005(15)
C6 0.059(2) 0.036(2) 0.0291(19) -0.0129(16) -0.0118(16) 0.0083(17)
C7 0.075(3) 0.030(2) 0.0272(19) -0.0057(15) 0.0015(18) 0.0037(18)
C8 0.068(3) 0.031(2) 0.040(2) -0.0027(16) 0.0035(19) -0.0114(18)
C9 0.052(2) 0.036(2) 0.0317(19) -0.0078(16) -0.0018(16) -0.0086(16)
C10 0.129(5) 0.046(3) 0.036(2) 0.003(2) -0.004(3) -0.005(3)
C11 0.0325(17) 0.0216(16) 0.0244(16) -0.0060(13) -0.0006(13) -0.0029(13)
C12 0.0364(18) 0.0271(17) 0.0308(17) -0.0082(14) 0.0049(14) -0.0056(14)
C13 0.042(2) 0.0347(19) 0.0300(18) -0.0117(15) 0.0076(15) -0.0058(15)
C14 0.041(2) 0.041(2) 0.044(2) -0.0218(17) 0.0012(16) 0.0037(16)
C15 0.046(2) 0.0277(18) 0.0343(19) -0.0104(15) -0.0055(15) 0.0072(15)
C16 0.0377(18) 0.0269(17) 0.0295(17) -0.0090(14) -0.0048(14) 0.0022(14)
C17 0.0369(18) 0.0288(17) 0.0300(17) -0.0085(14) 0.0022(14) -0.0069(14)
C18 0.045(2) 0.0351(19) 0.0334(18) -0.0157(15) 0.0034(15) -0.0128(15)
C19 0.050(2) 0.0310(18) 0.0305(18) -0.0114(15) 0.0003(15) -0.0046(15)
C20 0.062(2) 0.0269(19) 0.035(2) -0.0106(15) 0.0056(17) -0.0047(16)
C21 0.045(2) 0.057(3) 0.049(2) -0.020(2) -0.0103(18) 0.0177(18)
C22 0.0318(19) 0.039(2) 0.054(2) -0.0157(17) 0.0053(16) -0.0017(15)
C23 0.052(2) 0.0311(19) 0.040(2) -0.0125(16) 0.0070(16) -0.0079(16)
C24 0.043(2) 0.043(2) 0.0356(19) -0.0127(16) 0.0087(15) -0.0155(16)
C25 0.069(3) 0.034(2) 0.044(2) -0.0111(17) 0.0128(19) -0.0215(18)
C26 0.035(2) 0.069(3) 0.045(2) -0.019(2) 0.0025(16) -0.0145(18)

loop_
_atom_type_symbol
_atom_type_description
_atom_type_scat_dispersion_real
_atom_type_scat_dispersion_imag
_atom_type_scat_source
C C 0.0033 0.0016 'International Tables Vol C Tables 4.2.6.8 and 6.1.1.4'
H H 0 0 'International Tables Vol C Tables 4.2.6.8 and 6.1.1.4'
Li Li -0.0003 0.0001 'International Tables Vol C Tables 4.2.6.8 and 6.1.1.4'
N N 0.0061 0.0033 'International Tables Vol C Tables 4.2.6.8 and 6.1.1.4'
Si Si 0.0817 0.0704 'International Tables Vol C Tables 4.2.6.8 and 6.1.1.4'

loop_
_geom_angle_atom_site_label_1
_geom_angle_atom_site_label_2
_geom_angle_atom_site_label_3
_geom_angle
_geom_angle_site_symmetry_1
_geom_angle_site_symmetry_3
_geom_angle_publ_flag
N1 Li N2 101.2(2) . . ?
N1 Li N2 143.6(3) . 2_565 ?
N2 Li N2 101.7(2) . 2_565 ?
N1 Si1 C21 116.49(15) . . ?
N1 Si1 C23 110.40(15) . . ?
C21 Si1 C23 108.37(19) . . ?
N1 Si1 C22 106.52(14) . . ?
C21 Si1 C22 104.23(18) . . ?
C23 Si1 C22 110.61(17) . . ?
N2 Si2 C26 110.51(15) . . ?
N2 Si2 C24 107.11(14) . . ?
C26 Si2 C24 108.28(17) . . ?
N2 Si2 C25 116.37(16) . . ?
C26 Si2 C25 110.11(19) . . ?
C24 Si2 C25 103.95(17) . . ?
C1 N1 Si1 125.7(2) . . ?
C1 N1 Li 108.1(2) . . ?
Si1 N1 Li 125.9(2) . . ?
C3 N2 Si2 128.0(2) . . ?
C3 N2 Li 108.8(2) . . ?
Si2 N2 Li 104.4(2) . . ?
C3 N2 Li 110.8(2) . 2_565 ?
Si2 N2 Li 114.37(19) . 2_565 ?
Li N2 Li 78.3(2) . 2_565 ?
N1 C1 C2 127.4(3) . . ?
N1 C1 C4 121.5(3) . . ?
C2 C1 C4 111.1(3) . . ?
C3 C2 C1 130.5(3) . . ?
N2 C3 C2 124.1(3) . . ?
N2 C3 C11 118.9(2) . . ?
C2 C3 C11 117.0(3) . . ?
C5 C4 C9 118.3(3) . . ?
C5 C4 C1 121.9(3) . . ?
C9 C4 C1 119.7(3) . . ?
C6 C5 C4 120.8(3) . . ?
C7 C6 C5 120.9(3) . . ?
C6 C7 C8 118.3(3) . . ?
C6 C7 C10 121.1(4) . . ?
C8 C7 C10 120.5(4) . . ?
C7 C8 C9 120.9(4) . . ?
C4 C9 C8 120.7(3) . . ?
C16 C11 C12 107.8(3) . . ?
C16 C11 C17 108.3(3) . . ?
C12 C11 C17 106.9(2) . . ?
C16 C11 C3 109.9(2) . . ?
C12 C11 C3 114.1(2) . . ?
C17 C11 C3 109.8(2) . . ?
C13 C12 C11 111.1(3) . . ?
C19 C13 C14 109.7(3) . . ?
C19 C13 C12 109.4(3) . . ?
C14 C13 C12 110.0(3) . . ?
C13 C14 C15 109.1(3) . . ?
C20 C15 C14 109.8(3) . . ?
C20 C15 C16 109.5(3) . . ?
C14 C15 C16 109.3(3) . . ?
C15 C16 C11 111.5(3) . . ?
C18 C17 C11 111.2(3) . . ?
C17 C18 C20 109.6(3) . . ?
C17 C18 C19 109.8(3) . . ?
C20 C18 C19 109.0(3) . . ?
C13 C19 C18 109.0(3) . . ?
C15 C20 C18 109.4(3) . . ?
C4S C1S C2S 100.7(7) 2_666 2_666 ?
C4S C1S C2S 100.7(7) . . ?
C3S C2S C1S 102.4(8) . . ?
C1S C4S C3S 99.2(11) . 2_666 ?

loop_
_geom_bond_atom_site_label_1
_geom_bond_atom_site_label_2
_geom_bond_distance
_geom_bond_site_symmetry_2
_geom_bond_publ_flag
Li N1 1.996(5) . ?
Li N2 2.015(6) . ?
Li N2 2.132(6) 2_565 ?
Li C1 2.702(6) . ?
Li C3 2.775(6) . ?
Si1 N1 1.759(3) . ?
Si1 C21 1.863(4) . ?
Si1 C23 1.863(4) . ?
Si1 C22 1.871(4) . ?
Si2 N2 1.712(3) . ?
Si2 C26 1.871(4) . ?
Si2 C24 1.874(3) . ?
Si2 C25 1.875(4) . ?
N1 C1 1.303(4) . ?
N2 C3 1.365(4) . ?
N2 Li 2.132(6) 2_565 ?
C1 C2 1.448(4) . ?
C1 C4 1.511(4) . ?
C2 C3 1.378(4) . ?
C3 C11 1.557(4) . ?
C4 C5 1.385(5) . ?
C4 C9 1.386(5) . ?
C5 C6 1.385(5) . ?
C6 C7 1.381(6) . ?
C7 C8 1.386(6) . ?
C7 C10 1.517(5) . ?
C8 C9 1.387(5) . ?
C11 C16 1.539(4) . ?
C11 C12 1.545(4) . ?
C11 C17 1.548(4) . ?
C12 C13 1.538(4) . ?
C13 C19 1.524(5) . ?
C13 C14 1.527(5) . ?
C14 C15 1.529(5) . ?
C15 C20 1.524(5) . ?
C15 C16 1.531(4) . ?
C17 C18 1.528(4) . ?
C18 C20 1.537(5) . ?
C18 C19 1.539(5) . ?
C1S C4S 1.554(10) 2_666 ?
C1S C4S 1.554(10) . ?
C1S C2S 1.578(10) 2_666 ?
C1S C2S 1.578(10) . ?
C2S C3S 1.539(10) . ?
C3S C4S 1.64(2) 2_666 ?
